data_4062447
loop_
_publ_author_name
'Kandasamy, Karuppasamy'
'Kumar, Sangit'
'Singh, Harkesh B.'
'Wolmersh\"auser, Gotthelf'

_publ_section_title
;
 Influence of Both Steric Effects and Te&#x00B7;&#x00B7;&#x00B7;N
 Intramolecular Nonbonded Interactions on the Stabilization of Organotellurium
 Compounds Incorporating
 [2-[1-(3,5-Dimethylphenyl)-2-naphthyl]-4,5-dihydro-4,4-dimethyloxazole]
;
_journal_issue 24
_journal_name_full Organometallics
_journal_page_first 5069
_journal_page_last 5078
_journal_paper_doi 10.1021/om0340948
_journal_volume 22
_journal_year 2003
_chemical_formula_sum 'C23 H22 Br N O Te'
_chemical_formula_weight 535.93
_space_group_IT_number 14
_symmetry_cell_setting monoclinic
_symmetry_space_group_name_Hall '-P 2ybc'
_symmetry_space_group_name_H-M 'P 1 21/c 1'
_cell_angle_alpha 90.00
_cell_angle_beta 91.723(8)
_cell_angle_gamma 90.00
_cell_formula_units_Z 4
_cell_length_a 11.6776(9)
_cell_length_b 9.8397(6)
_cell_length_c 18.3471(12)
_cell_measurement_temperature 293(2)
_cell_volume 2107.2(2)
_diffrn_ambient_temperature 293(2)
_exptl_crystal_density_diffrn 1.689
_cod_depositor_comments
;
The following automatic conversions were performed:
'_symmetry_cell_setting' value 'Monoclinic' changed to 'monoclinic'
according to '/home/saulius/struct/CIF-dictionaries/cif_core.dic'
dictionary named 'cif_core.dic' version 2.4.1 from 2010-06-29.

Automatic conversion script
Id: cif_fix_enum 1527 2010-12-29 10:47:43Z saulius 
;
_cod_original_sg_symbol_H-M 'P 21/c'
_cod_database_code 4062447

loop_
_symmetry_equiv_pos_as_xyz
'x, y, z'
'-x, y+1/2, -z+1/2'
'-x, -y, -z'
'x, -y-1/2, z-1/2'

loop_
_atom_site_label
_atom_site_type_symbol
_atom_site_fract_x
_atom_site_fract_y
_atom_site_fract_z
_atom_site_U_iso_or_equiv
_atom_site_adp_type
_atom_site_occupancy
_atom_site_calc_flag
_atom_site_refinement_flags
_atom_site_disorder_assembly
_atom_site_disorder_group
Te1 Te 0.96310(2) 0.32186(3) 0.732685(19) 0.05735(12) Uani 1 d . . .
Br1 Br 1.09104(4) 0.28742(6) 0.85942(3) 0.07698(19) Uani 1 d . . .
O1 O 0.6635(3) 0.4568(3) 0.61324(17) 0.0634(8) Uani 1 d . . .
N1 N 0.8278(3) 0.3589(4) 0.6449(2) 0.0537(9) Uani 1 d . . .
C1 C 0.8475(3) 0.4609(4) 0.7791(2) 0.0466(10) Uani 1 d . . .
C2 C 0.8609(3) 0.5136(4) 0.8475(3) 0.0505(10) Uani 1 d . . .
H2 H 0.9234 0.4872 0.8768 0.061 Uiso 1 calc R . .
C3 C 0.7818(3) 0.6071(4) 0.8745(2) 0.0476(10) Uani 1 d . . .
C4 C 0.7951(4) 0.6620(5) 0.9452(3) 0.0597(12) Uani 1 d . . .
H4 H 0.8570 0.6351 0.9749 0.072 Uiso 1 calc R . .
C5 C 0.7196(4) 0.7526(5) 0.9704(3) 0.0637(12) Uani 1 d . . .
H5 H 0.7303 0.7885 1.0170 0.076 Uiso 1 calc R . .
C6 C 0.6248(4) 0.7935(5) 0.9269(3) 0.0604(12) Uani 1 d . . .
H6 H 0.5735 0.8567 0.9448 0.072 Uiso 1 calc R . .
C7 C 0.6078(4) 0.7418(4) 0.8595(3) 0.0526(11) Uani 1 d . . .
H7 H 0.5443 0.7691 0.8314 0.063 Uiso 1 calc R . .
C8 C 0.6857(3) 0.6456(4) 0.8307(2) 0.0452(10) Uani 1 d . . .
C9 C 0.6699(3) 0.5905(4) 0.7594(2) 0.0440(9) Uani 1 d . . .
C10 C 0.7501(3) 0.4994(4) 0.7343(2) 0.0437(9) Uani 1 d . . .
C11 C 0.7472(3) 0.4379(4) 0.6632(2) 0.0487(10) Uani 1 d . . .
C12 C 0.8082(4) 0.3084(5) 0.5709(3) 0.0696(14) Uani 1 d . . .
C12A C 0.8050(10) 0.1590(7) 0.5698(6) 0.179(6) Uani 1 d . . .
H12A H 0.8766 0.1239 0.5888 0.269 Uiso 1 calc R . .
H12B H 0.7924 0.1280 0.5206 0.269 Uiso 1 calc R . .
H12C H 0.7440 0.1275 0.5994 0.269 Uiso 1 calc R . .
C12B C 0.8992(7) 0.3677(13) 0.5229(4) 0.165(4) Uani 1 d . . .
H12D H 0.8947 0.4651 0.5238 0.247 Uiso 1 calc R . .
H12E H 0.8870 0.3361 0.4738 0.247 Uiso 1 calc R . .
H12F H 0.9736 0.3394 0.5407 0.247 Uiso 1 calc R . .
C13 C 0.6931(5) 0.3754(6) 0.5511(3) 0.0778(16) Uani 1 d . . .
H13A H 0.6997 0.4320 0.5081 0.093 Uiso 1 calc R . .
H13B H 0.6349 0.3069 0.5412 0.093 Uiso 1 calc R . .
C14 C 0.5670(3) 0.6324(4) 0.7150(2) 0.0441(9) Uani 1 d . . .
C15 C 0.4631(3) 0.5693(4) 0.7243(2) 0.0494(10) Uani 1 d . . .
H15 H 0.4592 0.4964 0.7564 0.059 Uiso 1 calc R . .
C16 C 0.3639(4) 0.6116(5) 0.6871(3) 0.0548(11) Uani 1 d . . .
C16A C 0.2519(4) 0.5399(6) 0.6975(3) 0.0764(15) Uani 1 d . . .
H16A H 0.1902 0.5957 0.6790 0.115 Uiso 1 calc R . .
H16B H 0.2421 0.5233 0.7485 0.115 Uiso 1 calc R . .
H16C H 0.2518 0.4550 0.6717 0.115 Uiso 1 calc R . .
C17 C 0.3730(4) 0.7197(5) 0.6400(3) 0.0563(12) Uani 1 d . . .
H17 H 0.3075 0.7506 0.6151 0.068 Uiso 1 calc R . .
C18 C 0.4766(4) 0.7841(4) 0.6284(2) 0.0505(11) Uani 1 d . . .
C18A C 0.4840(5) 0.9005(5) 0.5760(3) 0.0721(14) Uani 1 d . . .
H18A H 0.5385 0.9658 0.5945 0.108 Uiso 1 calc R . .
H18B H 0.4102 0.9428 0.5702 0.108 Uiso 1 calc R . .
H18C H 0.5079 0.8674 0.5296 0.108 Uiso 1 calc R . .
C19 C 0.5732(4) 0.7395(4) 0.6665(2) 0.0486(10) Uani 1 d . . .
H19 H 0.6432 0.7818 0.6595 0.058 Uiso 1 calc R . .

loop_
_atom_site_aniso_label
_atom_site_aniso_U_11
_atom_site_aniso_U_22
_atom_site_aniso_U_33
_atom_site_aniso_U_23
_atom_site_aniso_U_13
_atom_site_aniso_U_12
Te1 0.04541(16) 0.05546(18) 0.0714(2) -0.00155(17) 0.00579(12) 0.00703(13)
Br1 0.0595(3) 0.1049(4) 0.0657(4) -0.0048(3) -0.0120(2) 0.0222(3)
O1 0.0635(19) 0.071(2) 0.055(2) -0.0161(17) -0.0063(16) 0.0219(16)
N1 0.0473(19) 0.053(2) 0.061(2) -0.0092(18) 0.0024(17) 0.0055(16)
C1 0.041(2) 0.038(2) 0.061(3) 0.003(2) 0.0054(19) -0.0034(17)
C2 0.045(2) 0.049(2) 0.057(3) 0.005(2) 0.000(2) -0.0002(18)
C3 0.051(2) 0.045(2) 0.047(3) 0.001(2) 0.0058(19) -0.0089(18)
C4 0.058(3) 0.065(3) 0.055(3) 0.000(2) -0.002(2) -0.007(2)
C5 0.068(3) 0.066(3) 0.057(3) -0.014(3) 0.006(2) -0.009(2)
C6 0.063(3) 0.059(3) 0.060(3) -0.010(2) 0.013(2) 0.000(2)
C7 0.054(3) 0.047(2) 0.057(3) -0.001(2) 0.006(2) 0.0022(19)
C8 0.047(2) 0.039(2) 0.049(3) 0.0044(19) 0.0056(18) -0.0065(16)
C9 0.047(2) 0.038(2) 0.048(3) 0.0056(19) 0.0043(18) -0.0043(17)
C10 0.042(2) 0.038(2) 0.052(3) 0.0035(19) 0.0041(18) -0.0024(16)
C11 0.047(2) 0.042(2) 0.057(3) 0.001(2) 0.003(2) 0.0032(18)
C12 0.069(3) 0.074(3) 0.066(3) -0.027(3) -0.001(2) 0.017(3)
C12A 0.270(13) 0.082(5) 0.178(9) -0.067(6) -0.120(9) 0.074(6)
C12B 0.100(6) 0.306(14) 0.089(6) -0.010(7) 0.030(4) 0.018(7)
C13 0.079(3) 0.089(4) 0.065(4) -0.030(3) -0.006(3) 0.026(3)
C14 0.051(2) 0.036(2) 0.046(3) -0.0008(18) 0.0045(18) 0.0063(16)
C15 0.053(2) 0.044(2) 0.051(3) -0.001(2) 0.0070(19) 0.0017(19)
C16 0.052(2) 0.056(3) 0.056(3) -0.013(2) 0.004(2) 0.003(2)
C16A 0.049(3) 0.079(4) 0.102(4) -0.009(3) 0.004(3) 0.004(2)
C17 0.056(3) 0.057(3) 0.056(3) -0.007(2) 0.001(2) 0.017(2)
C18 0.069(3) 0.043(2) 0.040(2) -0.0054(19) 0.001(2) 0.015(2)
C18A 0.106(4) 0.055(3) 0.055(3) 0.009(2) 0.007(3) 0.018(3)
C19 0.057(2) 0.041(2) 0.048(3) -0.001(2) 0.008(2) 0.0037(18)

loop_
_geom_bond_atom_site_label_1
_geom_bond_atom_site_label_2
_geom_bond_distance
_geom_bond_site_symmetry_2
_geom_bond_publ_flag
Te1 C1 2.119(4) . ?
Te1 N1 2.252(4) . ?
Te1 Br1 2.7467(7) . ?
O1 C11 1.333(5) . ?
O1 C13 1.444(6) . ?
N1 C11 1.274(5) . ?
N1 C12 1.456(6) . ?
C1 C2 1.362(6) . ?
C1 C10 1.435(5) . ?
C2 C3 1.405(6) . ?
C3 C8 1.412(6) . ?
C3 C4 1.410(6) . ?
C4 C5 1.346(7) . ?
C5 C6 1.403(7) . ?
C6 C7 1.347(7) . ?
C7 C8 1.425(6) . ?
C8 C9 1.423(6) . ?
C9 C10 1.385(5) . ?
C9 C14 1.489(6) . ?
C10 C11 1.437(6) . ?
C12 C12A 1.471(9) . ?
C12 C12B 1.517(10) . ?
C12 C13 1.532(7) . ?
C14 C15 1.378(6) . ?
C14 C19 1.382(6) . ?
C15 C16 1.390(6) . ?
C16 C17 1.376(7) . ?
C16 C16A 1.504(6) . ?
C17 C18 1.388(6) . ?
C18 C19 1.381(6) . ?
C18 C18A 1.500(6) . ?
